data_4342484
loop_
_publ_author_name
'Sanyal, Ria'
'Zhang, Xuepeng'
'Kundu, Priyanka'
'Chattopadhyay, Tanmay'
'Zhao, Cunyuan'
'Mautner, Franz A.'
'Das, Debasis'

_publ_section_title
;
 Mechanistic Implications in the Phosphatase Activity of Mannich-Based
 Dinuclear Zinc Complexes with Theoretical Modeling.
;
_journal_issue 5
_journal_name_full 'Inorganic chemistry'
_journal_page_first 2315
_journal_paper_doi 10.1021/ic502937a
_journal_volume 54
_journal_year 2015
_chemical_formula_moiety 'C32 H52 Br2 N2 O6 Zn2'
_chemical_formula_sum 'C32 H52 Br2 N2 O6 Zn2'
_chemical_formula_weight 851.34
_chemical_name_common '[ZnBr(L1)]2'
_chemical_name_systematic
; 
 ? 
;
_space_group_IT_number 14
_symmetry_cell_setting monoclinic
_symmetry_space_group_name_Hall '-P 2ybc'
_symmetry_space_group_name_H-M 'P 1 21/c 1'
_atom_sites_solution_hydrogens geom
_atom_sites_solution_primary direct
_atom_sites_solution_secondary difmap
_audit_creation_method SHELXL
_cell_angle_alpha 90.00
_cell_angle_beta 96.620(17)
_cell_angle_gamma 90.00
_cell_formula_units_Z 2
_cell_length_a 12.0114(13)
_cell_length_b 19.4652(19)
_cell_length_c 7.9080(8)
_cell_measurement_reflns_used 2000
_cell_measurement_temperature 100(2)
_cell_measurement_theta_max 26.00
_cell_measurement_theta_min 1.75
_cell_volume 1836.6(3)
_computing_cell_refinement 'Bruker SAINT'
_computing_data_collection 'Bruker SMART'
_computing_data_reduction 'Bruker SAINT'
_computing_structure_refinement 'SHELXL-97 (Sheldrick, 2008)'
_computing_structure_solution 'SHELXS-97 (Sheldrick, 2008)'
_diffrn_ambient_temperature 100(2)
_diffrn_measured_fraction_theta_full 0.985
_diffrn_measured_fraction_theta_max 0.985
_diffrn_measurement_device_type 'Bruker SMART CCD'
_diffrn_measurement_method \w-scans
_diffrn_radiation_monochromator graphite
_diffrn_radiation_source 'fine-focus sealed tube'
_diffrn_radiation_type MoK\a
_diffrn_radiation_wavelength 0.71073
_diffrn_reflns_av_R_equivalents 0.0285
_diffrn_reflns_av_sigmaI/netI 0.0292
_diffrn_reflns_limit_h_max 14
_diffrn_reflns_limit_h_min -14
_diffrn_reflns_limit_k_max 24
_diffrn_reflns_limit_k_min -22
_diffrn_reflns_limit_l_max 9
_diffrn_reflns_limit_l_min -7
_diffrn_reflns_number 9274
_diffrn_reflns_theta_full 26.33
_diffrn_reflns_theta_max 26.33
_diffrn_reflns_theta_min 1.71
_exptl_absorpt_coefficient_mu 3.523
_exptl_absorpt_correction_T_max 0.5111
_exptl_absorpt_correction_T_min 0.3062
_exptl_absorpt_correction_type multi-scan
_exptl_absorpt_process_details SADABS
_exptl_crystal_colour colorless
_exptl_crystal_density_diffrn 1.539
_exptl_crystal_density_method 'not measured'
_exptl_crystal_description prism
_exptl_crystal_F_000 872
_exptl_crystal_size_max 0.44
_exptl_crystal_size_mid 0.28
_exptl_crystal_size_min 0.22
_refine_diff_density_max 0.634
_refine_diff_density_min -0.296
_refine_diff_density_rms 0.082
_refine_ls_extinction_method none
_refine_ls_goodness_of_fit_ref 1.075
_refine_ls_matrix_type full
_refine_ls_number_parameters 203
_refine_ls_number_reflns 3677
_refine_ls_number_restraints 0
_refine_ls_restrained_S_all 1.075
_refine_ls_R_factor_all 0.0300
_refine_ls_R_factor_gt 0.0261
_refine_ls_shift/su_max 0.001
_refine_ls_shift/su_mean 0.000
_refine_ls_structure_factor_coef Fsqd
_refine_ls_weighting_details 'calc w=1/[\s^2^(Fo^2^)+(0.0402P)^2^+0.3807P] where P=(Fo^2^+2Fc^2^)/3'
_refine_ls_weighting_scheme calc
_refine_ls_wR_factor_gt 0.0677
_refine_ls_wR_factor_ref 0.0693
_reflns_number_gt 3286
_reflns_number_total 3677
_reflns_threshold_expression >2sigma(I)
_cod_data_source_file ic502937a_si_003.cif
_cod_data_source_block ch-znbr
_cod_depositor_comments
;
The following automatic conversions were performed:

'_symmetry_cell_setting' value 'Monoclinic' changed to 'monoclinic'
according to
/usr/data/users/saulius/crontab/automatic-downloads/rss-feeds/ACS/lib/dictionaries/cif_core.dic
dictionary named 'cif_core.dic' version 2.4.2 from 2011-04-26.

Automatic conversion script
Id: cif_fix_values 3008 2015-01-20 13:52:24Z robertas 

 Adding full bibliography for 4342482--4342484.cif.
;
_cod_original_sg_symbol_H-M 'P 21/c'
_cod_database_code 4342484

loop_
_symmetry_equiv_pos_as_xyz
'x, y, z'
'-x, y+1/2, -z+1/2'
'-x, -y, -z'
'x, -y-1/2, z-1/2'

loop_
_atom_site_label
_atom_site_type_symbol
_atom_site_fract_x
_atom_site_fract_y
_atom_site_fract_z
_atom_site_U_iso_or_equiv
_atom_site_adp_type
_atom_site_occupancy
_atom_site_symmetry_multiplicity
_atom_site_calc_flag
_atom_site_refinement_flags
Zn1 Zn 0.519478(18) 0.077550(11) 0.03721(3) 0.01531(8) Uani 1 1 d .
Br1 Br 0.555130(18) 0.159870(10) -0.16871(3) 0.02293(8) Uani 1 1 d .
O1 O 0.40444(11) 0.01129(7) -0.08751(18) 0.0179(3) Uani 1 1 d .
C5 C 0.13724(17) 0.07352(10) 0.0289(3) 0.0184(4) Uani 1 1 d .
H5 H 0.1070 0.0903 0.1267 0.022 Uiso 1 1 calc R
C1 C 0.29488(16) 0.02857(10) -0.1004(3) 0.0174(4) Uani 1 1 d .
C6 C 0.24861(16) 0.05236(10) 0.0449(3) 0.0177(4) Uani 1 1 d .
C3 C 0.11492(17) 0.04525(11) -0.2662(3) 0.0229(5) Uani 1 1 d .
H3 H 0.0695 0.0417 -0.3725 0.028 Uiso 1 1 calc R
C4 C 0.06841(16) 0.07092(10) -0.1256(3) 0.0202(4) Uani 1 1 d .
C9 C -0.12369(19) 0.07786(13) -0.3004(3) 0.0338(6) Uani 1 1 d .
H9A H -0.0989 0.1049 -0.3937 0.051 Uiso 1 1 calc R
H9B H -0.2025 0.0880 -0.2902 0.051 Uiso 1 1 calc R
H9C H -0.1154 0.0288 -0.3240 0.051 Uiso 1 1 calc R
C7 C -0.05255(17) 0.09624(11) -0.1345(3) 0.0246(5) Uani 1 1 d .
H7 H -0.0873 0.0738 -0.0397 0.029 Uiso 1 1 calc R
C8 C -0.0558(2) 0.17404(12) -0.1057(4) 0.0356(6) Uani 1 1 d .
H8A H -0.0170 0.1851 0.0069 0.053 Uiso 1 1 calc R
H8B H -0.1339 0.1894 -0.1123 0.053 Uiso 1 1 calc R
H8C H -0.0185 0.1975 -0.1935 0.053 Uiso 1 1 calc R
C2 C 0.22663(18) 0.02466(11) -0.2542(3) 0.0229(5) Uani 1 1 d .
H2 H 0.2564 0.0078 -0.3524 0.027 Uiso 1 1 calc R
N1 N 0.41643(13) 0.09990(8) 0.2277(2) 0.0157(3) Uani 1 1 d .
C10 C 0.31992(16) 0.05048(10) 0.2142(3) 0.0177(4) Uani 1 1 d .
H10A H 0.2722 0.0611 0.3050 0.021 Uiso 1 1 calc R
H10B H 0.3495 0.0034 0.2343 0.021 Uiso 1 1 calc R
O2 O 0.21517(12) 0.17497(8) 0.3635(2) 0.0264(3) Uani 1 1 d .
C11 C 0.37788(17) 0.17278(10) 0.2134(3) 0.0178(4) Uani 1 1 d .
H11A H 0.3234 0.1768 0.1099 0.021 Uiso 1 1 calc R
H11B H 0.4432 0.2017 0.1953 0.021 Uiso 1 1 calc R
C14 C 0.49052(17) 0.08616(10) 0.3869(3) 0.0180(4) Uani 1 1 d .
H14A H 0.5135 0.0373 0.3894 0.022 Uiso 1 1 calc R
H14B H 0.4485 0.0945 0.4855 0.022 Uiso 1 1 calc R
C12 C 0.32425(17) 0.20267(11) 0.3611(3) 0.0211(4) Uani 1 1 d .
H12A H 0.3708 0.1918 0.4693 0.025 Uiso 1 1 calc R
H12B H 0.3196 0.2533 0.3497 0.025 Uiso 1 1 calc R
O3 O 0.64026(11) 0.12563(7) 0.24466(18) 0.0207(3) Uani 1 1 d .
C16 C 0.59366(17) 0.13101(11) 0.4023(3) 0.0203(4) Uani 1 1 d .
H16A H 0.5735 0.1793 0.4239 0.024 Uiso 1 1 calc R
H16B H 0.6484 0.1152 0.4975 0.024 Uiso 1 1 calc R
C15 C 0.73638(19) 0.16776(12) 0.2364(3) 0.0279(5) Uani 1 1 d .
H15A H 0.7167 0.2159 0.2543 0.042 Uiso 1 1 calc R
H15B H 0.7628 0.1628 0.1243 0.042 Uiso 1 1 calc R
H15C H 0.7958 0.1536 0.3249 0.042 Uiso 1 1 calc R
C17 C 0.1649(2) 0.19833(13) 0.5068(3) 0.0357(6) Uani 1 1 d .
H17A H 0.2078 0.1812 0.6113 0.054 Uiso 1 1 calc R
H17B H 0.0878 0.1812 0.4999 0.054 Uiso 1 1 calc R
H17C H 0.1645 0.2487 0.5083 0.054 Uiso 1 1 calc R

loop_
_atom_site_aniso_label
_atom_site_aniso_U_11
_atom_site_aniso_U_22
_atom_site_aniso_U_33
_atom_site_aniso_U_23
_atom_site_aniso_U_13
_atom_site_aniso_U_12
Zn1 0.01772(13) 0.01482(13) 0.01323(14) -0.00095(9) 0.00110(9) 0.00088(8)
Br1 0.03269(14) 0.02077(13) 0.01584(13) 0.00226(8) 0.00494(9) -0.00068(8)
O1 0.0169(7) 0.0154(7) 0.0206(8) -0.0028(6) -0.0010(6) 0.0015(5)
C5 0.0196(10) 0.0147(10) 0.0213(11) 0.0006(8) 0.0033(8) -0.0013(7)
C1 0.0195(10) 0.0127(9) 0.0192(11) -0.0007(8) -0.0011(8) -0.0002(7)
C6 0.0203(10) 0.0131(9) 0.0189(11) 0.0014(8) -0.0009(8) -0.0024(7)
C3 0.0238(11) 0.0229(11) 0.0199(11) -0.0006(9) -0.0068(9) 0.0005(8)
C4 0.0172(10) 0.0171(10) 0.0253(12) 0.0034(8) -0.0013(8) -0.0021(7)
C9 0.0200(11) 0.0447(15) 0.0350(15) 0.0122(11) -0.0042(10) -0.0006(9)
C7 0.0163(10) 0.0275(11) 0.0294(12) 0.0088(10) 0.0006(9) 0.0002(8)
C8 0.0253(12) 0.0260(12) 0.0564(18) 0.0082(12) 0.0094(12) 0.0065(9)
C2 0.0259(11) 0.0230(11) 0.0188(11) -0.0034(9) -0.0014(9) 0.0022(8)
N1 0.0180(8) 0.0149(8) 0.0135(9) -0.0002(7) -0.0017(7) -0.0006(6)
C10 0.0201(10) 0.0156(10) 0.0176(11) 0.0017(8) 0.0031(8) -0.0022(7)
O2 0.0234(8) 0.0273(8) 0.0297(9) -0.0093(7) 0.0086(7) -0.0028(6)
C11 0.0209(10) 0.0148(9) 0.0172(11) -0.0002(8) 0.0004(8) 0.0008(7)
C14 0.0205(10) 0.0204(10) 0.0125(10) 0.0043(8) -0.0007(8) 0.0003(8)
C12 0.0213(10) 0.0211(10) 0.0210(11) -0.0048(9) 0.0021(8) 0.0010(8)
O3 0.0209(7) 0.0244(8) 0.0171(8) -0.0034(6) 0.0035(6) -0.0052(6)
C16 0.0222(10) 0.0242(11) 0.0143(10) -0.0032(9) 0.0013(8) -0.0004(8)
C15 0.0231(11) 0.0347(13) 0.0260(13) -0.0026(10) 0.0033(9) -0.0084(9)
C17 0.0320(13) 0.0336(14) 0.0443(16) -0.0119(12) 0.0167(11) -0.0028(10)

loop_
_atom_type_symbol
_atom_type_description
_atom_type_scat_dispersion_real
_atom_type_scat_dispersion_imag
_atom_type_scat_source
C C 0.0033 0.0016 'International Tables Vol C Tables 4.2.6.8 and 6.1.1.4'
H H 0.0000 0.0000 'International Tables Vol C Tables 4.2.6.8 and 6.1.1.4'
N N 0.0061 0.0033 'International Tables Vol C Tables 4.2.6.8 and 6.1.1.4'
O O 0.0106 0.0060 'International Tables Vol C Tables 4.2.6.8 and 6.1.1.4'
Zn Zn 0.2839 1.4301 'International Tables Vol C Tables 4.2.6.8 and 6.1.1.4'
Br Br -0.2901 2.4595 'International Tables Vol C Tables 4.2.6.8 and 6.1.1.4'

loop_
_geom_angle_atom_site_label_1
_geom_angle_atom_site_label_2
_geom_angle_atom_site_label_3
_geom_angle
_geom_angle_site_symmetry_1
_geom_angle_site_symmetry_3
O1 Zn1 O1 79.47(6) 3_655 .
O1 Zn1 N1 109.51(6) 3_655 .
O1 Zn1 N1 93.14(6) . .
O1 Zn1 O3 88.46(5) 3_655 .
O1 Zn1 O3 161.05(5) . .
N1 Zn1 O3 77.07(6) . .
O1 Zn1 Br1 128.12(4) 3_655 .
O1 Zn1 Br1 105.09(4) . .
N1 Zn1 Br1 121.52(5) . .
O3 Zn1 Br1 93.86(4) . .
C1 O1 Zn1 131.10(12) . 3_655
C1 O1 Zn1 118.34(12) . .
Zn1 O1 Zn1 100.53(6) 3_655 .
C6 C5 C4 122.4(2) . .
C6 C5 H5 118.8 . .
C4 C5 H5 118.8 . .
O1 C1 C2 121.59(18) . .
O1 C1 C6 119.50(17) . .
C2 C1 C6 118.90(18) . .
C5 C6 C1 119.21(19) . .
C5 C6 C10 122.06(19) . .
C1 C6 C10 118.66(17) . .
C2 C3 C4 121.37(19) . .
C2 C3 H3 119.3 . .
C4 C3 H3 119.3 . .
C3 C4 C5 117.41(18) . .
C3 C4 C7 123.07(19) . .
C5 C4 C7 119.52(19) . .
C7 C9 H9A 109.5 . .
C7 C9 H9B 109.5 . .
H9A C9 H9B 109.5 . .
C7 C9 H9C 109.5 . .
H9A C9 H9C 109.5 . .
H9B C9 H9C 109.5 . .
C9 C7 C4 113.55(19) . .
C9 C7 C8 109.8(2) . .
C4 C7 C8 110.61(18) . .
C9 C7 H7 107.6 . .
C4 C7 H7 107.6 . .
C8 C7 H7 107.6 . .
C7 C8 H8A 109.5 . .
C7 C8 H8B 109.5 . .
H8A C8 H8B 109.5 . .
C7 C8 H8C 109.5 . .
H8A C8 H8C 109.5 . .
H8B C8 H8C 109.5 . .
C1 C2 C3 120.7(2) . .
C1 C2 H2 119.7 . .
C3 C2 H2 119.7 . .
C14 N1 C11 112.78(16) . .
C14 N1 C10 109.15(15) . .
C11 N1 C10 111.93(15) . .
C14 N1 Zn1 103.07(12) . .
C11 N1 Zn1 110.22(12) . .
C10 N1 Zn1 109.30(12) . .
N1 C10 C6 113.77(16) . .
N1 C10 H10A 108.8 . .
C6 C10 H10A 108.8 . .
N1 C10 H10B 108.8 . .
C6 C10 H10B 108.8 . .
H10A C10 H10B 107.7 . .
C17 O2 C12 111.57(16) . .
N1 C11 C12 117.56(17) . .
N1 C11 H11A 107.9 . .
C12 C11 H11A 107.9 . .
N1 C11 H11B 107.9 . .
C12 C11 H11B 107.9 . .
H11A C11 H11B 107.2 . .
N1 C14 C16 111.82(16) . .
N1 C14 H14A 109.3 . .
C16 C14 H14A 109.3 . .
N1 C14 H14B 109.3 . .
C16 C14 H14B 109.3 . .
H14A C14 H14B 107.9 . .
O2 C12 C11 109.89(16) . .
O2 C12 H12A 109.7 . .
C11 C12 H12A 109.7 . .
O2 C12 H12B 109.7 . .
C11 C12 H12B 109.7 . .
H12A C12 H12B 108.2 . .
C15 O3 C16 113.54(16) . .
C15 O3 Zn1 131.32(13) . .
C16 O3 Zn1 112.34(11) . .
O3 C16 C14 106.72(16) . .
O3 C16 H16A 110.4 . .
C14 C16 H16A 110.4 . .
O3 C16 H16B 110.4 . .
C14 C16 H16B 110.4 . .
H16A C16 H16B 108.6 . .
O3 C15 H15A 109.5 . .
O3 C15 H15B 109.5 . .
H15A C15 H15B 109.5 . .
O3 C15 H15C 109.5 . .
H15A C15 H15C 109.5 . .
H15B C15 H15C 109.5 . .
O2 C17 H17A 109.5 . .
O2 C17 H17B 109.5 . .
H17A C17 H17B 109.5 . .
O2 C17 H17C 109.5 . .
H17A C17 H17C 109.5 . .
H17B C17 H17C 109.5 . .

loop_
_geom_bond_atom_site_label_1
_geom_bond_atom_site_label_2
_geom_bond_distance
_geom_bond_site_symmetry_2
Zn1 O1 1.9748(13) 3_655
Zn1 O1 2.0570(13) .
Zn1 N1 2.1022(17) .
Zn1 O3 2.2634(14) .
Zn1 Br1 2.3587(3) .
Zn1 Zn1 3.1010(5) 3_655
O1 C1 1.351(2) .
O1 Zn1 1.9748(13) 3_655
C5 C6 1.392(3) .
C5 C4 1.395(3) .
C5 H5 0.9500 .
C1 C2 1.389(3) .
C1 C6 1.411(3) .
C6 C10 1.505(3) .
C3 C2 1.393(3) .
C3 C4 1.393(3) .
C3 H3 0.9500 .
C4 C7 1.528(3) .
C9 C7 1.524(3) .
C9 H9A 0.9800 .
C9 H9B 0.9800 .
C9 H9C 0.9800 .
C7 C8 1.532(3) .
C7 H7 1.0000 .
C8 H8A 0.9800 .
C8 H8B 0.9800 .
C8 H8C 0.9800 .
C2 H2 0.9500 .
N1 C14 1.480(3) .
N1 C11 1.492(2) .
N1 C10 1.501(2) .
C10 H10A 0.9900 .
C10 H10B 0.9900 .
O2 C17 1.419(3) .
O2 C12 1.419(2) .
C11 C12 1.514(3) .
C11 H11A 0.9900 .
C11 H11B 0.9900 .
C14 C16 1.509(3) .
C14 H14A 0.9900 .
C14 H14B 0.9900 .
C12 H12A 0.9900 .
C12 H12B 0.9900 .
O3 C15 1.424(2) .
O3 C16 1.428(2) .
C16 H16A 0.9900 .
C16 H16B 0.9900 .
C15 H15A 0.9800 .
C15 H15B 0.9800 .
C15 H15C 0.9800 .
C17 H17A 0.9800 .
C17 H17B 0.9800 .
C17 H17C 0.9800 .

loop_
_geom_torsion_atom_site_label_1
_geom_torsion_atom_site_label_2
_geom_torsion_atom_site_label_3
_geom_torsion_atom_site_label_4
_geom_torsion
C4 C5 C6 C1 1.2(3)
C4 C5 C6 C10 -175.47(18)
O1 C1 C6 C5 176.62(17)
C2 C1 C6 C5 -2.3(3)
O1 C1 C6 C10 -6.6(3)
C2 C1 C6 C10 174.54(18)
C2 C3 C4 C5 -1.6(3)
C2 C3 C4 C7 178.0(2)
C6 C5 C4 C3 0.7(3)
C6 C5 C4 C7 -178.90(18)
C3 C4 C7 C9 11.5(3)
C5 C4 C7 C9 -168.93(19)
C3 C4 C7 C8 -112.5(2)
C5 C4 C7 C8 67.1(3)
O1 C1 C2 C3 -177.48(19)
C6 C1 C2 C3 1.4(3)
C4 C3 C2 C1 0.6(3)
C14 N1 C10 C6 -171.09(16)
C11 N1 C10 C6 63.3(2)
C5 C6 C10 N1 -115.1(2)
C1 C6 C10 N1 68.1(2)
C14 N1 C11 C12 -52.4(2)
C10 N1 C11 C12 71.1(2)
C11 N1 C14 C16 -58.8(2)
C10 N1 C14 C16 176.09(16)
C17 O2 C12 C11 176.14(18)
N1 C11 C12 O2 -73.2(2)
C15 O3 C16 C14 177.44(17)
N1 C14 C16 O3 -49.4(2)
